data_7049876
loop_
_publ_author_name
'Gompa, Thaige P.'
'Rice, Natalie T.'
'Russo, Dominic R.'
'Aguirre Quintana, Luis M.'
'Yik, Brandon J.'
'Bacsa, John'
'La Pierre, Henry S.'

_publ_section_title
;
 Diethyl ether adducts of trivalent lanthanide iodides.
;
_journal_issue 23
_journal_name_full 'Dalton transactions (Cambridge, England : 2003)'
_journal_page_first 8030
_journal_page_last 8033
_journal_paper_doi 10.1039/c9dt00775j
_journal_volume 48
_journal_year 2019
_chemical_formula_moiety 'C12 H30 I2.98 O3 Sm, 0.02(I)'
_chemical_formula_sum 'C12 H30 I3 O3 Sm'
_chemical_formula_weight 753.41
_chemical_properties_physical Air-sensitive,Moisture-sensitive
_space_group_crystal_system orthorhombic
_space_group_IT_number 60
_space_group_name_Hall '-P 2n 2ab'
_space_group_name_H-M_alt 'P b c n'
_symmetry_space_group_name_Hall '-P 2n 2ab'
_symmetry_space_group_name_H-M 'P b c n'
_atom_sites_solution_hydrogens geom
_atom_sites_solution_primary dual
_audit_creation_date 2019-01-18
_audit_creation_method
;
Olex2 1.2-alpha
(compiled 2018.07.26 svn.r3523 for OlexSys, GUI svn.r5532)
;
_audit_update_record
;
2019-02-18 deposited with the CCDC.    2019-04-29 downloaded from the CCDC.
;
_cell_angle_alpha 90
_cell_angle_beta 90
_cell_angle_gamma 90
_cell_formula_units_Z 4
_cell_length_a 10.0662(7)
_cell_length_b 13.8437(10)
_cell_length_c 15.8345(11)
_cell_measurement_reflns_used 9975
_cell_measurement_temperature 100(2)
_cell_measurement_theta_max 36.261
_cell_measurement_theta_min 2.502
_cell_volume 2206.6(3)
_computing_cell_refinement 'SAINT v8.37A (Bruker, 2015)'
_computing_data_collection 'APEX2 v2016.5-1 (Bruker, 2014)'
_computing_data_reduction 'SAINT v8.37A (Bruker, 2015)'
_computing_molecular_graphics 'Olex2 (Dolomanov et al., 2009)'
_computing_publication_material 'Olex2 (Dolomanov et al., 2009)'
_computing_structure_refinement 'ShelXL (Sheldrick, 2015)'
_computing_structure_solution 'XT (Sheldrick, 2015)'
_diffrn_ambient_temperature 100(2)
_diffrn_detector_area_resol_mean 7.495
_diffrn_measured_fraction_theta_full 0.998
_diffrn_measured_fraction_theta_max 0.994
_diffrn_measurement_device_type "'Bruker D8 Venture"
_diffrn_measurement_method '\f and \w scans'
_diffrn_radiation_monochromator 'multilayer mirror'
_diffrn_radiation_type MoK\a
_diffrn_radiation_wavelength 0.71073
_diffrn_reflns_av_R_equivalents 0.0619
_diffrn_reflns_av_unetI/netI 0.0349
_diffrn_reflns_Laue_measured_fraction_full 0.998
_diffrn_reflns_Laue_measured_fraction_max 0.994
_diffrn_reflns_limit_h_max 16
_diffrn_reflns_limit_h_min -13
_diffrn_reflns_limit_k_max 22
_diffrn_reflns_limit_k_min -23
_diffrn_reflns_limit_l_max 26
_diffrn_reflns_limit_l_min -19
_diffrn_reflns_number 50414
_diffrn_reflns_point_group_measured_fraction_full 0.998
_diffrn_reflns_point_group_measured_fraction_max 0.994
_diffrn_reflns_theta_full 25.242
_diffrn_reflns_theta_max 36.332
_diffrn_reflns_theta_min 2.573
_diffrn_source 'microfocus sealed tube'
_diffrn_source_current 1.4
_diffrn_source_voltage 50
_diffrn_standards_number 0
_exptl_absorpt_coefficient_mu 6.860
_exptl_absorpt_correction_T_max 0.7471
_exptl_absorpt_correction_T_min 0.4022
_exptl_absorpt_correction_type multi-scan
_exptl_absorpt_process_details
'SADABS-2016/2 (Bruker,2016/2) was used for absorption correction. wR2(int) was 0.1306 before and 0.0780 after correction. The Ratio of minimum to maximum transmission is 0.5383. The \l/2 correction factor is Not present.'
_exptl_crystal_colour colourless
_exptl_crystal_colour_primary colourless
_exptl_crystal_density_diffrn 2.268
_exptl_crystal_description prism
_exptl_crystal_F_000 1388
_exptl_crystal_recrystallization_method 'The material was recrystallised from --- by as supplied'
_exptl_crystal_size_max 0.38
_exptl_crystal_size_mid 0.22
_exptl_crystal_size_min 0.11
_refine_diff_density_max 2.687
_refine_diff_density_min -1.771
_refine_diff_density_rms 0.284
_refine_ls_extinction_coef 0.00049(9)
_refine_ls_extinction_expression Fc^*^=kFc[1+0.001xFc^2^\l^3^/sin(2\q)]^-1/4^
_refine_ls_extinction_method 'SHELXL-2018/3 (Sheldrick 2018)'
_refine_ls_goodness_of_fit_ref 1.113
_refine_ls_hydrogen_treatment constr
_refine_ls_matrix_type full
_refine_ls_number_parameters 96
_refine_ls_number_reflns 5322
_refine_ls_number_restraints 30
_refine_ls_restrained_S_all 1.112
_refine_ls_R_factor_all 0.0614
_refine_ls_R_factor_gt 0.0341
_refine_ls_shift/su_max 0.001
_refine_ls_shift/su_mean 0.000
_refine_ls_structure_factor_coef Fsqd
_refine_ls_weighting_details 'w=1/[\s^2^(Fo^2^)+(0.0376P)^2^+11.7152P] where P=(Fo^2^+2Fc^2^)/3'
_refine_ls_weighting_scheme calc
_refine_ls_wR_factor_gt 0.0811
_refine_ls_wR_factor_ref 0.1045
_reflns_Friedel_coverage 0.000
_reflns_number_gt 3816
_reflns_number_total 5322
_reflns_threshold_expression 'I > 2\s(I)'
_cod_data_source_file c9dt00775j2.cif
_cod_data_source_block ntr-1-039
_cod_depositor_comments 'Adding full bibliography for 7049875--7049882.cif.'
_cod_database_code 7049876
_shelx_shelxl_version_number 2018/3
_shelx_space_group_comment
;
The symmetry employed for this shelxl refinement is uniquely defined
by the following loop, which should always be used as a source of
symmetry information in preference to the above space-group names.
They are only intended as comments.
;
_shelx_estimated_absorpt_t_max 0.519
_shelx_estimated_absorpt_t_min 0.180
_olex2_refinement_description
;
1. Fixed Uiso
 At 1.2 times of:
  All C(H,H) groups
 At 1.5 times of:
  All C(H,H,H) groups
2. Uiso/Uaniso restraints and constraints
Uanis(I1') = Uanis(I1)
3. Rigid body (RIGU) restrains
 O2, C3, C5, H3A, H3B, C4, H5A, H5B, C6, H4A, H4B, H4C, H6A, H6B, H6C
 with sigma for 1-2 distances of 0.001 and sigma for 1-3 distances of 0.001
 O1, C1, H1A, H1B, C2, H2A, H2B, H2C
 with sigma for 1-2 distances of 0.001 and sigma for 1-3 distances of 0.001
4. Others
 Sof(I1')=1-FVAR(1)
 Sof(I1)=FVAR(1)
5.a Secondary CH2 refined with riding coordinates:
 C3(H3A,H3B), C5(H5A,H5B), C1(H1A,H1B)
5.b Idealised Me refined as rotating group:
 C2(H2A,H2B,H2C), C4(H4A,H4B,H4C), C6(H6A,H6B,H6C)
;
_olex2_diffrn_ambient_temperature_device 'Oxford Cryosystems'
_olex2_exptl_crystal_mounting_method 'The crystal was mounted on a loop with paratone oil'
_olex2_submission_original_sample_id NTR-1-039
_olex2_submission_special_instructions 'No special instructions were received'

loop_
_space_group_symop_operation_xyz
'x, y, z'
'-x+1/2, -y+1/2, z+1/2'
'x+1/2, -y+1/2, -z'
'-x, y, -z+1/2'
'-x, -y, -z'
'x-1/2, y-1/2, -z-1/2'
'-x-1/2, y-1/2, z'
'x, -y, z-1/2'

loop_
_atom_site_label
_atom_site_type_symbol
_atom_site_fract_x
_atom_site_fract_y
_atom_site_fract_z
_atom_site_U_iso_or_equiv
_atom_site_adp_type
_atom_site_occupancy
_atom_site_site_symmetry_order
_atom_site_calc_flag
_atom_site_refinement_flags_posn
_atom_site_refinement_flags_adp
_atom_site_refinement_flags_occupancy
_atom_site_disorder_assembly
_atom_site_disorder_group
Sm1 Sm 0.500000 0.62925(2) 0.250000 0.01328(7) Uani 1 2 d S T P A 1
I1 I 0.72036(3) 0.62561(2) 0.11913(2) 0.02111(7) Uani 0.9914(10) 1 d . . . A 1
I2 I 0.500000 0.41245(2) 0.250000 0.02258(9) Uani 1 2 d S T P A 1
O1 O 0.500000 0.8084(3) 0.250000 0.0195(7) Uani 1 2 d S TU P A 1
O2 O 0.6570(3) 0.6423(2) 0.35985(19) 0.0174(5) Uani 1 1 d . U . A 1
C3 C 0.6517(4) 0.5795(3) 0.4350(3) 0.0201(6) Uani 1 1 d . U . A 1
H3A H 0.737370 0.545007 0.440655 0.024 Uiso 1 1 calc R U . A 1
H3B H 0.581104 0.530602 0.427054 0.024 Uiso 1 1 calc R U . A 1
C5 C 0.7689(4) 0.7099(3) 0.3592(3) 0.0213(7) Uani 1 1 d . U . A 1
H5A H 0.763634 0.751654 0.409835 0.026 Uiso 1 1 calc R U . A 1
H5B H 0.761698 0.752017 0.308824 0.026 Uiso 1 1 calc R U . A 1
C1 C 0.4198(5) 0.8677(3) 0.3071(3) 0.0245(7) Uani 1 1 d . U . A 1
H1A H 0.336740 0.832973 0.321210 0.029 Uiso 1 1 calc R U . A 1
H1B H 0.395523 0.928809 0.278518 0.029 Uiso 1 1 calc R U . A 1
C2 C 0.4948(6) 0.8900(4) 0.3870(3) 0.0315(9) Uani 1 1 d . U . A 1
H2A H 0.507865 0.830305 0.419263 0.047 Uiso 1 1 calc GR U . A 1
H2B H 0.443901 0.936117 0.420991 0.047 Uiso 1 1 calc GR U . A 1
H2C H 0.581342 0.917929 0.372748 0.047 Uiso 1 1 calc GR U . A 1
C4 C 0.6249(6) 0.6349(3) 0.5145(3) 0.0306(9) Uani 1 1 d . U . A 1
H4A H 0.696497 0.681651 0.523938 0.046 Uiso 1 1 calc GR U . A 1
H4B H 0.620676 0.590023 0.562328 0.046 Uiso 1 1 calc GR U . A 1
H4C H 0.540133 0.669129 0.509322 0.046 Uiso 1 1 calc GR U . A 1
C6 C 0.9021(4) 0.6600(4) 0.3580(3) 0.0287(9) Uani 1 1 d . U . A 1
H6A H 0.915697 0.626130 0.411633 0.043 Uiso 1 1 calc GR U . A 1
H6B H 0.972478 0.708088 0.350174 0.043 Uiso 1 1 calc GR U . A 1
H6C H 0.904524 0.613441 0.311429 0.043 Uiso 1 1 calc GR U . A 1
I1' I 0.715(3) 0.628(2) 0.380(2) 0.02111(7) Uani 0.0086(10) 1 d . . . A 2

loop_
_atom_site_aniso_label
_atom_site_aniso_U_11
_atom_site_aniso_U_22
_atom_site_aniso_U_33
_atom_site_aniso_U_23
_atom_site_aniso_U_13
_atom_site_aniso_U_12
Sm1 0.01255(12) 0.01202(10) 0.01526(12) 0.000 0.00001(8) 0.000
I1 0.01711(12) 0.02145(12) 0.02477(13) 0.00021(9) 0.00592(9) -0.00157(9)
I2 0.0349(2) 0.01214(14) 0.02071(17) 0.000 0.00465(14) 0.000
O1 0.0198(18) 0.0154(15) 0.0232(17) 0.000 -0.0007(14) 0.000
O2 0.0126(11) 0.0216(12) 0.0181(11) 0.0032(9) -0.0068(9) -0.0013(9)
C3 0.0208(17) 0.0196(15) 0.0198(14) 0.0029(10) -0.0032(12) -0.0035(12)
C5 0.0177(13) 0.0197(15) 0.0265(19) 0.0055(13) -0.0030(13) -0.0041(10)
C1 0.0271(19) 0.0160(15) 0.0303(17) -0.0026(13) 0.0013(13) 0.0030(13)
C2 0.040(3) 0.0243(19) 0.0300(19) -0.0078(16) -0.0014(17) 0.0019(18)
C4 0.044(3) 0.028(2) 0.0201(15) -0.0002(14) -0.0007(17) -0.0040(18)
C6 0.0172(14) 0.032(2) 0.037(2) 0.0071(19) -0.0018(16) -0.0004(13)
I1' 0.01711(12) 0.02145(12) 0.02477(13) 0.00021(9) 0.00592(9) -0.00157(9)

loop_
_atom_type_symbol
_atom_type_description
_atom_type_scat_dispersion_real
_atom_type_scat_dispersion_imag
_atom_type_scat_source
C C 0.0033 0.0016 'International Tables Vol C Tables 4.2.6.8 and 6.1.1.4'
H H 0.0000 0.0000 'International Tables Vol C Tables 4.2.6.8 and 6.1.1.4'
I I -0.4742 1.8119 'International Tables Vol C Tables 4.2.6.8 and 6.1.1.4'
O O 0.0106 0.0060 'International Tables Vol C Tables 4.2.6.8 and 6.1.1.4'
Sm Sm -0.1638 3.4418 'International Tables Vol C Tables 4.2.6.8 and 6.1.1.4'

loop_
_geom_angle_atom_site_label_1
_geom_angle_atom_site_label_2
_geom_angle_atom_site_label_3
_geom_angle
_geom_angle_site_symmetry_1
_geom_angle_site_symmetry_3
I1 Sm1 I1 178.102(13) 4_655 .
I2 Sm1 I1 89.051(7) . 4_655
I2 Sm1 I1 89.051(7) . .
O1 Sm1 I1 90.949(7) . .
O1 Sm1 I1 90.949(7) . 4_655
O1 Sm1 I2 180.0 . .
O2 Sm1 I1 90.87(8) . .
O2 Sm1 I1 90.87(8) 4_655 4_655
O2 Sm1 I1 89.27(8) 4_655 .
O2 Sm1 I1 89.28(8) . 4_655
O2 Sm1 I2 94.39(7) . .
O2 Sm1 I2 94.39(7) 4_655 .
O2 Sm1 O1 85.61(7) . .
O2 Sm1 O1 85.61(7) 4_655 .
O2 Sm1 O2 171.22(14) 4_655 .
C1 O1 Sm1 124.1(2) 4_655 .
C1 O1 Sm1 124.1(2) . .
C1 O1 C1 111.8(4) 4_655 .
C3 O2 Sm1 121.8(2) . .
C5 O2 Sm1 124.0(2) . .
C5 O2 C3 114.2(3) . .
O2 C3 H3A 109.1 . .
O2 C3 H3B 109.1 . .
O2 C3 C4 112.6(3) . .
H3A C3 H3B 107.8 . .
C4 C3 H3A 109.1 . .
C4 C3 H3B 109.1 . .
O2 C5 H5A 109.0 . .
O2 C5 H5B 109.0 . .
O2 C5 C6 113.0(3) . .
H5A C5 H5B 107.8 . .
C6 C5 H5A 109.0 . .
C6 C5 H5B 109.0 . .
O1 C1 H1A 109.5 . .
O1 C1 H1B 109.5 . .
O1 C1 C2 110.9(4) . .
H1A C1 H1B 108.0 . .
C2 C1 H1A 109.5 . .
C2 C1 H1B 109.5 . .
C1 C2 H2A 109.5 . .
C1 C2 H2B 109.5 . .
C1 C2 H2C 109.5 . .
H2A C2 H2B 109.5 . .
H2A C2 H2C 109.5 . .
H2B C2 H2C 109.5 . .
C3 C4 H4A 109.5 . .
C3 C4 H4B 109.5 . .
C3 C4 H4C 109.5 . .
H4A C4 H4B 109.5 . .
H4A C4 H4C 109.5 . .
H4B C4 H4C 109.5 . .
C5 C6 H6A 109.5 . .
C5 C6 H6B 109.5 . .
C5 C6 H6C 109.5 . .
H6A C6 H6B 109.5 . .
H6A C6 H6C 109.5 . .
H6B C6 H6C 109.5 . .

loop_
_geom_bond_atom_site_label_1
_geom_bond_atom_site_label_2
_geom_bond_distance
_geom_bond_site_symmetry_2
Sm1 I1 3.0359(3) 4_655
Sm1 I1 3.0360(3) .
Sm1 I2 3.0012(5) .
Sm1 O1 2.480(4) .
Sm1 O2 2.357(3) .
Sm1 O2 2.357(3) 4_655
O1 C1 1.464(5) 4_655
O1 C1 1.464(5) .
O2 C3 1.474(5) .
O2 C5 1.466(5) .
C3 H3A 0.9900 .
C3 H3B 0.9900 .
C3 C4 1.499(6) .
C5 H5A 0.9900 .
C5 H5B 0.9900 .
C5 C6 1.508(6) .
C1 H1A 0.9900 .
C1 H1B 0.9900 .
C1 C2 1.505(7) .
C2 H2A 0.9800 .
C2 H2B 0.9800 .
C2 H2C 0.9800 .
C4 H4A 0.9800 .
C4 H4B 0.9800 .
C4 H4C 0.9800 .
C6 H6A 0.9800 .
C6 H6B 0.9800 .
C6 H6C 0.9800 .
